data_7132861
loop_
_publ_author_name
'Jiang, Huan-Huan'
'Zhang, Nan'
'Mao, Wei-Xin'
'Lan, Jin-Fei'
'Zhou, Long-Xing'
'Xu, Hua-Ming'
'Zhang, Han-Yue'
'Liao, Wei-Qiang'

_publ_section_title
;
 Modulating the ferroelectric phases in cholesteryl-based organic
 compounds with perfluoroalkyl tail engineering.
;
_journal_issue 32
_journal_name_full 'Chemical communications (Cambridge, England)'
_journal_page_first 4322
_journal_page_last 4325
_journal_paper_doi 10.1039/d4cc00840e
_journal_volume 60
_journal_year 2024
_chemical_absolute_configuration a.d.
_chemical_formula_moiety 'C31 H45 F7 O2'
_chemical_formula_sum 'C31 H45 F7 O2'
_chemical_formula_weight 582.67
_space_group_crystal_system monoclinic
_space_group_IT_number 4
_space_group_name_Hall 'P 2yb'
_space_group_name_H-M_alt 'P 1 21 1'
_atom_sites_solution_hydrogens geom
_atom_sites_solution_primary iterative
_audit_creation_date 2024-01-01
_audit_creation_method
;
Olex2 1.5
(compiled 2022.04.07 svn.rca3783a0 for OlexSys, GUI svn.r6498)
;
_audit_update_record
;
2024-01-01 deposited with the CCDC.	2024-03-19 downloaded from the CCDC.
;
_cell_angle_alpha 90
_cell_angle_beta 104.745(5)
_cell_angle_gamma 90
_cell_formula_units_Z 2
_cell_length_a 12.7803(5)
_cell_length_b 9.3254(4)
_cell_length_c 13.7005(7)
_cell_measurement_reflns_used 9747
_cell_measurement_temperature 300(2)
_cell_measurement_theta_max 75.8380
_cell_measurement_theta_min 3.3170
_cell_volume 1579.07(13)
_computing_molecular_graphics 'Olex2 1.5 (Dolomanov et al., 2009)'
_computing_publication_material 'Olex2 1.5 (Dolomanov et al., 2009)'
_computing_structure_refinement 'SHELXL 2017/1 (Sheldrick, 2015)'
_computing_structure_solution 'olex2.solve 1.5 (Bourhis et al., 2015)'
_diffrn_ambient_temperature 300
_diffrn_measured_fraction_theta_full 0.999
_diffrn_measured_fraction_theta_max 0.961
_diffrn_measurement_device_type 'XtaLAB Synergy R, DW system, HyPix'
_diffrn_measurement_method '\w scans'
_diffrn_radiation_type CuK\a
_diffrn_radiation_wavelength 1.54184
_diffrn_reflns_av_R_equivalents 0.0402
_diffrn_reflns_av_unetI/netI 0.0339
_diffrn_reflns_Laue_measured_fraction_full 0.999
_diffrn_reflns_Laue_measured_fraction_max 0.961
_diffrn_reflns_limit_h_max 15
_diffrn_reflns_limit_h_min -15
_diffrn_reflns_limit_k_max 10
_diffrn_reflns_limit_k_min -11
_diffrn_reflns_limit_l_max 16
_diffrn_reflns_limit_l_min -17
_diffrn_reflns_number 22309
_diffrn_reflns_point_group_measured_fraction_full 0.967
_diffrn_reflns_point_group_measured_fraction_max 0.912
_diffrn_reflns_theta_full 67.684
_diffrn_reflns_theta_max 77.200
_diffrn_reflns_theta_min 3.336
_diffrn_source 'Rotating-anode X-ray tube'
_exptl_absorpt_coefficient_mu 0.875
_exptl_crystal_colour colourless
_exptl_crystal_density_diffrn 1.225
_exptl_crystal_description block
_exptl_crystal_F_000 620
_exptl_crystal_recrystallization_method 'Re-crystallisation from solvent: EA'
_refine_diff_density_max 0.240
_refine_diff_density_min -0.178
_refine_diff_density_rms 0.044
_refine_ls_abs_structure_details
;
 Flack x determined using 1441 quotients [(I+)-(I-)]/[(I+)+(I-)]
 (Parsons, Flack and Wagner, Acta Cryst. B69 (2013) 249-259).
;
_refine_ls_abs_structure_Flack -0.05(13)
_refine_ls_extinction_coef 0.012(4)
_refine_ls_extinction_expression Fc^*^=kFc[1+0.001xFc^2^\l^3^/sin(2\q)]^-1/4^
_refine_ls_extinction_method 'SHELXL-2017/1 (Sheldrick 2017)'
_refine_ls_goodness_of_fit_ref 1.031
_refine_ls_hydrogen_treatment constr
_refine_ls_matrix_type full
_refine_ls_number_parameters 440
_refine_ls_number_reflns 6104
_refine_ls_number_restraints 53
_refine_ls_restrained_S_all 1.067
_refine_ls_R_factor_all 0.0947
_refine_ls_R_factor_gt 0.0781
_refine_ls_shift/su_max 0.000
_refine_ls_shift/su_mean 0.000
_refine_ls_structure_factor_coef Fsqd
_refine_ls_weighting_details 'w=1/[\s^2^(Fo^2^)+(0.2000P)^2^] where P=(Fo^2^+2Fc^2^)/3'
_refine_ls_weighting_scheme calc
_refine_ls_wR_factor_gt 0.2410
_refine_ls_wR_factor_ref 0.2740
_reflns_Friedel_coverage 0.784
_reflns_Friedel_fraction_full 0.931
_reflns_Friedel_fraction_max 0.857
_reflns_number_gt 3938
_reflns_number_total 6104
_reflns_threshold_expression 'I > 2\s(I)'
_cod_data_source_file d4cc00840e2.cif
_cod_data_source_block jhh-qfds-300k_auto
_cod_depositor_comments 'Adding full bibliography for 7132858--7132863.cif.'
_cod_original_sg_symbol_H-M 'P 21'
_cod_database_code 7132861
_shelx_shelxl_version_number 2017/1
_shelx_space_group_comment
;
The symmetry employed for this shelxl refinement is uniquely defined
by the following loop, which should always be used as a source of
symmetry information in preference to the above space-group names.
They are only intended as comments.
;
_olex2_refinement_description
;
1. Fixed Uiso
 At 1.2 times of:
  All C(H) groups, All C(H,H) groups, All C(H,H,H,H) groups
 At 1.5 times of:
  All C(H,H,H) groups
2. Rigid bond restraints
 F3, C35, O00S, C3, C8, F9, C6, F00M
 with sigma for 1-2 distances of 0.01 and sigma for 1-3 distances of 0.02
 F21, F37, F48
 with sigma for 1-2 distances of 0.01 and sigma for 1-3 distances of 0.02
 C00Q, C2
 with sigma for 1-2 distances of 0.01 and sigma for 1-3 distances of 0.02
3. Uiso/Uaniso restraints and constraints
Uanis(F9) \\sim Ueq, Uanis(F3) \\sim Ueq: with sigma of 0.01 and sigma for
terminal atoms of 0.02
Uanis(F00R) \\sim Ueq: with sigma of 0.01 and sigma for terminal atoms of 0.02
Uanis(F21) \\sim Ueq, Uanis(F37) \\sim Ueq, Uanis(F48) \\sim Ueq: with sigma of
0.01 and sigma for terminal atoms of 0.02
Uanis(F48) \\sim Ueq: with sigma of 0.001 and sigma for terminal atoms of 0.002
4. Others
 Fixed Sof: F00A(0.5) F00M(0.5) C00P(0.5) H00(0.5) H1(0.5) HB(0.5) HC(0.5)
 HD(0.5) F00R(0.5) O00S(0.5) F00V(0.5) C10(0.5) H10A(0.5) H10B(0.5) H10C(0.5)
 C16(0.5) H16A(0.5) H16B(0.5) H16C(0.5) F9(0.5) F20(0.5) F21(0.5) F48(0.5)
 C1(0.5) H1A(0.5) H1B(0.5) H1C(0.5) C5(0.5) H5A(0.5) H5B(0.5) H5C(0.5) C2(0.5)
 H2A(0.5) O16(0.5)
5.a Ternary CH refined with riding coordinates:
 C004(H004), C006(H006), C00B(H00K), C00C(H00L), C00K(H00V), C00P(H00),
 C00W(H4), C2(H2A)
5.b Secondary CH2 refined with riding coordinates:
 C005(H00D,H00E), C007(H00F,H00G), C00D(H00M,H00N), C00E(H00O,H00P), C00F(H00Q,
 H00R), C00H(H00T,H00U), C00L(H00W,H00X), C00N(H00Y,H), C00O(H00Z,HA), C00Q(H1,
 HB), C00Q(HC,HD), C00U(H3,HG)
5.c Me refined with riding coordinates:
 C10(H10A,H10B,H10C)
5.d Aromatic/amide H refined with riding coordinates:
 C00G(H00S)
5.e Idealised Me refined as rotating group:
 C003(H00A,H00B,H00C), C009(H00H,H00I,H00J), C00T(H2,HE,HF), C16(H16A,H16B,
 H16C), C1(H1A,H1B,H1C), C5(H5A,H5B,H5C)
;
_olex2_submission_special_instructions 'No special instructions were received'

loop_
_space_group_symop_operation_xyz
'x, y, z'
'-x, y+1/2, -z'

loop_
_atom_site_label
_atom_site_type_symbol
_atom_site_fract_x
_atom_site_fract_y
_atom_site_fract_z
_atom_site_U_iso_or_equiv
_atom_site_adp_type
_atom_site_occupancy
_atom_site_site_symmetry_order
_atom_site_calc_flag
_atom_site_refinement_flags_posn
_atom_site_refinement_flags_adp
_atom_site_refinement_flags_occupancy
_atom_site_disorder_assembly
_atom_site_disorder_group
C001 C -0.4006(4) -0.4301(5) -0.2873(4) 0.1152(13) Uani 1 1 d . . . . .
C002 C -0.7358(3) -0.4423(4) -0.4838(3) 0.0961(9) Uani 1 1 d . . . . .
C003 C -0.7562(4) -0.2843(5) -0.4621(5) 0.1205(14) Uani 1 1 d . . . . .
H00A H -0.690405 -0.242027 -0.422868 0.181 Uiso 1 1 calc R U . . .
H00B H -0.810692 -0.278893 -0.425188 0.181 Uiso 1 1 calc R U . . .
H00C H -0.780371 -0.233265 -0.524668 0.181 Uiso 1 1 calc R U . . .
C004 C -0.6385(3) -0.4583(4) -0.5289(3) 0.0953(9) Uani 1 1 d . . . . .
H004 H -0.629979 -0.561564 -0.537706 0.114 Uiso 1 1 calc R U . . .
C005 C -0.6766(4) -0.3966(6) -0.6345(4) 0.1178(14) Uani 1 1 d . . . . .
H00D H -0.636114 -0.436797 -0.678988 0.141 Uiso 1 1 calc R U . . .
H00E H -0.669328 -0.293079 -0.633678 0.141 Uiso 1 1 calc R U . . .
C006 C -0.5066(3) -0.4840(5) -0.3607(3) 0.1029(10) Uani 1 1 d . . . . .
H006 H -0.494162 -0.584780 -0.374632 0.123 Uiso 1 1 calc R U . . .
C007 C -0.4390(3) -0.4306(6) -0.5128(4) 0.1138(12) Uani 1 1 d . . . . .
H00F H -0.447386 -0.523732 -0.545326 0.137 Uiso 1 1 calc R U . . .
H00G H -0.443057 -0.358410 -0.564572 0.137 Uiso 1 1 calc R U . . .
C008 C -0.3114(4) -0.4213(6) -0.3415(5) 0.1180(13) Uani 1 1 d . . . . .
C009 C -0.4130(5) -0.2807(7) -0.2450(6) 0.146(2) Uani 1 1 d . . . . .
H00H H -0.436839 -0.214346 -0.299700 0.219 Uiso 1 1 calc R U . . .
H00I H -0.344641 -0.249813 -0.203028 0.219 Uiso 1 1 calc R U . . .
H00J H -0.465374 -0.284425 -0.205703 0.219 Uiso 1 1 calc R U . . .
F00A F 0.1202(7) -0.3217(9) -0.0630(13) 0.193(5) Uani 0.5 1 d . . P A 1
C00B C -0.5320(3) -0.4072(4) -0.4626(3) 0.0992(10) Uani 1 1 d . . . . .
H00K H -0.537877 -0.304216 -0.450733 0.119 Uiso 1 1 calc R U . . .
C00C C -0.8291(3) -0.4976(4) -0.5726(3) 0.1002(10) Uani 1 1 d . . . . .
H00L H -0.823023 -0.602308 -0.573177 0.120 Uiso 1 1 calc R U . . .
C00D C -0.7971(4) -0.4418(7) -0.6678(4) 0.1191(13) Uani 1 1 d . . . . .
H00M H -0.807098 -0.516590 -0.718553 0.143 Uiso 1 1 calc R U . . .
H00N H -0.841868 -0.360435 -0.696333 0.143 Uiso 1 1 calc R U . . .
C00E C -0.3665(5) -0.5388(7) -0.1997(5) 0.1344(16) Uani 1 1 d . . . . .
H00O H -0.417415 -0.532617 -0.158030 0.161 Uiso 1 1 calc R U . . .
H00P H -0.371700 -0.634767 -0.227878 0.161 Uiso 1 1 calc R U . . .
C00F C -0.6042(4) -0.4825(7) -0.3145(4) 0.1200(14) Uani 1 1 d . . . . .
H00Q H -0.589057 -0.545022 -0.256070 0.144 Uiso 1 1 calc R U . . .
H00R H -0.613470 -0.386063 -0.291483 0.144 Uiso 1 1 calc R U . . .
C00G C -0.3299(4) -0.4230(6) -0.4394(6) 0.1276(16) Uani 1 1 d . . . . .
H00S H -0.270020 -0.419312 -0.466270 0.153 Uiso 1 1 calc R U . . .
C00H C -0.7095(4) -0.5300(6) -0.3872(4) 0.1152(13) Uani 1 1 d . . . . .
H00T H -0.703981 -0.630406 -0.403768 0.138 Uiso 1 1 calc R U . . .
H00U H -0.768118 -0.520548 -0.354438 0.138 Uiso 1 1 calc R U . . .
O00I O -0.0672(4) -0.5003(8) -0.1267(6) 0.203(3) Uani 1 1 d . . . . .
C00K C -0.9469(3) -0.4629(6) -0.5743(4) 0.1124(12) Uani 1 1 d . . . . .
H00V H -0.954030 -0.358235 -0.574438 0.135 Uiso 1 1 calc R U . . .
C00L C -1.1388(4) -0.4598(8) -0.6884(4) 0.1310(16) Uani 1 1 d . . . . .
H00W H -1.171364 -0.493808 -0.636056 0.157 Uiso 1 1 calc R U . . .
H00X H -1.134782 -0.356069 -0.683672 0.157 Uiso 1 1 calc R U . . .
F00M F 0.1585(10) -0.6691(18) 0.0071(12) 0.217(6) Uani 0.5 1 d . U P A 1
C00N C -1.0254(4) -0.5185(7) -0.6681(5) 0.1264(15) Uani 1 1 d . . . . .
H00Y H -0.996948 -0.496699 -0.725658 0.152 Uiso 1 1 calc R U . . .
H H -1.028899 -0.622095 -0.663133 0.152 Uiso 1 1 calc R U . . .
C00O C -0.1960(4) -0.4067(8) -0.2759(6) 0.151(2) Uani 1 1 d . . . . .
H00Z H -0.186520 -0.313046 -0.244131 0.182 Uiso 1 1 calc R U . . .
HA H -0.145312 -0.415234 -0.317608 0.182 Uiso 1 1 calc R U . . .
C00P C -1.3196(11) -0.401(2) -0.8186(12) 0.120(3) Uani 0.5 1 d . . P B -1
H00 H -1.298226 -0.301154 -0.803630 0.143 Uiso 0.5 1 calc R U P B -1
C00Q C -1.2113(5) -0.4998(12) -0.7893(5) 0.165(3) Uani 1 1 d . U . . .
H1 H -1.232005 -0.599720 -0.788080 0.198 Uiso 0.5 1 calc R U P B -1
HB H -1.171912 -0.488910 -0.840747 0.198 Uiso 0.5 1 calc R U P B -1
HC H -1.190556 -0.440767 -0.839609 0.198 Uiso 0.5 1 calc R U P B 1
HD H -1.194803 -0.598215 -0.802774 0.198 Uiso 0.5 1 calc R U P B 1
F00R F 0.092(2) -0.414(3) 0.032(2) 0.262(10) Uani 0.5 1 d . U P A -1
O00S O -0.0037(16) -0.7098(19) -0.148(3) 0.271(15) Uani 0.5 1 d . U P C 1
C00T C -0.9788(4) -0.5190(11) -0.4814(5) 0.156(3) Uani 1 1 d . . . . .
H2 H -1.050623 -0.487260 -0.482916 0.234 Uiso 1 1 calc R U . . .
HE H -0.929018 -0.483259 -0.421621 0.234 Uiso 1 1 calc R U . . .
HF H -0.976764 -0.621936 -0.481204 0.234 Uiso 1 1 calc R U . . .
C00U C -0.2525(5) -0.5175(10) -0.1325(6) 0.159(2) Uani 1 1 d . . . . .
H3 H -0.247523 -0.424968 -0.099298 0.190 Uiso 1 1 calc R U . . .
HG H -0.236589 -0.591243 -0.080949 0.190 Uiso 1 1 calc R U . . .
F00V F 0.1868(12) -0.472(4) -0.1679(7) 0.225(8) Uani 0.5 1 d . . P A -1
C00W C -0.1731(5) -0.5248(8) -0.1941(6) 0.152(2) Uani 1 1 d . . . . .
H4 H -0.175569 -0.619438 -0.225659 0.183 Uiso 1 1 calc R U . . .
C10 C -1.364(3) -0.352(3) -0.787(2) 0.209(14) Uani 0.5 1 d . . P B 1
H10A H -1.441494 -0.352051 -0.800740 0.313 Uiso 0.5 1 calc R U P B 1
H10B H -1.333004 -0.327862 -0.718033 0.313 Uiso 0.5 1 calc R U P B 1
H10C H -1.341943 -0.282856 -0.830108 0.313 Uiso 0.5 1 calc R U P B 1
C16 C -1.3766(12) -0.412(3) -0.9284(11) 0.179(8) Uani 0.5 1 d . . P B -1
H16A H -1.453084 -0.400927 -0.936861 0.268 Uiso 0.5 1 calc R U P B -1
H16B H -1.362548 -0.504414 -0.953585 0.268 Uiso 0.5 1 calc R U P B -1
H16C H -1.350811 -0.338367 -0.965186 0.268 Uiso 0.5 1 calc R U P B -1
C3 C 0.0074(7) -0.5952(14) -0.1281(14) 0.238(7) Uani 1 1 d . U . . .
C6 C 0.1075(9) -0.5713(17) -0.0275(18) 0.240(7) Uani 1 1 d . U . . .
C8 C 0.1765(11) -0.4573(17) -0.0557(14) 0.244(7) Uani 1 1 d . U . . .
F9 F 0.149(2) -0.376(3) -0.133(2) 0.276(9) Uani 0.5 1 d . U P A 1
F20 F 0.0834(11) -0.533(4) 0.0488(9) 0.229(9) Uani 0.5 1 d . . P A -1
F21 F 0.198(3) -0.578(3) -0.146(2) 0.285(14) Uani 0.5 1 d . U P A -1
F48 F 0.1784(16) -0.692(2) -0.0528(14) 0.219(6) Uani 0.5 1 d . U P A 1
F2 F 0.3258(14) -0.332(2) -0.038(2) 0.475(17) Uani 1 1 d . . . . .
F3 F 0.3482(9) -0.552(2) -0.0088(15) 0.370(8) Uani 1 1 d . U . . .
C35 C 0.283(2) -0.435(2) 0.005(2) 0.314(12) Uani 1 1 d . U . . .
F37 F 0.2916(12) -0.437(2) 0.0877(9) 0.350(8) Uani 1 1 d . U . . .
C1 C -1.3852(13) -0.444(4) -0.7540(16) 0.182(10) Uani 0.5 1 d . . P B -1
H1A H -1.346119 -0.429745 -0.684909 0.273 Uiso 0.5 1 calc R U P B -1
H1B H -1.403696 -0.543474 -0.764931 0.273 Uiso 0.5 1 calc R U P B -1
H1C H -1.450118 -0.387421 -0.768431 0.273 Uiso 0.5 1 calc R U P B -1
C5 C -1.3965(17) -0.573(3) -0.8928(17) 0.201(9) Uani 0.5 1 d . . P B 1
H5A H -1.351326 -0.635263 -0.920026 0.302 Uiso 0.5 1 calc R U P B 1
H5B H -1.434284 -0.508276 -0.944349 0.302 Uiso 0.5 1 calc R U P B 1
H5C H -1.447953 -0.629050 -0.868962 0.302 Uiso 0.5 1 calc R U P B 1
C2 C -1.3283(16) -0.489(3) -0.8074(17) 0.164(7) Uani 0.5 1 d . U P B 1
H2A H -1.339867 -0.543120 -0.749601 0.197 Uiso 0.5 1 calc R U P B 1
O16 O 0.0070(11) -0.643(3) -0.2302(16) 0.228(10) Uani 0.5 1 d . . P C -1

loop_
_atom_site_aniso_label
_atom_site_aniso_U_11
_atom_site_aniso_U_22
_atom_site_aniso_U_33
_atom_site_aniso_U_23
_atom_site_aniso_U_13
_atom_site_aniso_U_12
C001 0.091(2) 0.105(3) 0.142(3) -0.022(3) 0.015(2) 0.0081(19)
C002 0.0842(18) 0.086(2) 0.118(2) 0.0004(18) 0.0252(17) -0.0029(15)
C003 0.091(2) 0.105(3) 0.164(4) -0.021(3) 0.030(2) 0.0042(19)
C004 0.0856(18) 0.0851(19) 0.114(2) 0.0034(17) 0.0224(16) 0.0044(14)
C005 0.098(2) 0.131(4) 0.126(3) 0.023(3) 0.030(2) 0.007(2)
C006 0.095(2) 0.093(2) 0.117(3) -0.008(2) 0.0217(19) 0.0038(16)
C007 0.088(2) 0.118(3) 0.139(3) 0.005(2) 0.034(2) 0.005(2)
C008 0.087(2) 0.108(3) 0.151(4) -0.013(3) 0.017(2) 0.0061(18)
C009 0.110(3) 0.128(4) 0.184(5) -0.049(4) 0.011(3) 0.007(3)
F00A 0.127(5) 0.127(5) 0.285(14) -0.004(7) -0.022(7) 0.001(4)
C00B 0.0808(18) 0.084(2) 0.133(3) -0.0004(18) 0.0267(18) 0.0042(13)
C00C 0.093(2) 0.089(2) 0.119(3) 0.0029(19) 0.0264(18) -0.0042(16)
C00D 0.106(3) 0.131(3) 0.118(3) 0.012(3) 0.025(2) 0.008(2)
C00E 0.108(3) 0.139(4) 0.139(3) -0.014(3) -0.001(3) 0.007(3)
C00F 0.100(2) 0.144(4) 0.114(3) 0.001(3) 0.022(2) -0.004(2)
C00G 0.091(2) 0.118(3) 0.177(5) -0.005(3) 0.040(3) 0.007(2)
C00H 0.096(2) 0.131(3) 0.118(3) 0.012(2) 0.025(2) -0.010(2)
O00I 0.106(2) 0.215(6) 0.246(6) -0.078(5) -0.033(3) 0.032(3)
C00K 0.087(2) 0.120(3) 0.128(3) -0.001(2) 0.0231(19) -0.014(2)
C00L 0.102(3) 0.148(4) 0.136(3) -0.013(3) 0.019(2) -0.010(3)
F00M 0.163(8) 0.240(12) 0.214(11) 0.102(11) -0.013(8) 0.028(8)
C00N 0.096(2) 0.131(4) 0.146(4) -0.010(3) 0.020(2) -0.008(2)
C00O 0.092(3) 0.149(5) 0.201(6) -0.040(5) 0.014(3) -0.001(3)
C00P 0.098(6) 0.109(8) 0.143(9) -0.008(8) 0.013(5) -0.003(6)
C00Q 0.105(3) 0.239(9) 0.141(4) -0.051(5) 0.014(3) 0.004(4)
F00R 0.225(13) 0.284(15) 0.264(14) -0.039(11) 0.042(10) 0.014(11)
O00S 0.157(11) 0.144(9) 0.44(4) -0.050(16) -0.050(18) 0.027(8)
C00T 0.095(3) 0.221(7) 0.153(4) 0.024(5) 0.034(3) -0.023(4)
C00U 0.120(4) 0.161(5) 0.168(5) -0.032(4) -0.012(4) 0.013(4)
F00V 0.173(8) 0.38(3) 0.125(5) -0.032(10) 0.051(5) -0.052(14)
C00W 0.101(3) 0.143(5) 0.185(5) -0.040(4) -0.014(3) 0.023(3)
C10 0.21(2) 0.19(2) 0.19(2) -0.036(17) -0.007(17) 0.08(2)
C16 0.113(8) 0.28(3) 0.128(8) 0.006(11) 0.008(6) -0.001(10)
C3 0.110(5) 0.188(8) 0.377(19) -0.074(11) -0.013(7) 0.025(5)
C6 0.115(5) 0.217(11) 0.340(19) 0.011(11) -0.029(8) 0.025(5)
C8 0.178(8) 0.195(10) 0.289(14) -0.012(9) -0.072(9) -0.010(7)
F9 0.270(14) 0.268(14) 0.277(13) 0.022(10) 0.048(10) 0.008(11)
F20 0.145(8) 0.38(3) 0.136(6) -0.013(11) -0.002(5) -0.033(13)
F21 0.275(17) 0.296(17) 0.285(17) -0.017(12) 0.071(11) -0.018(12)
F48 0.219(6) 0.219(6) 0.220(6) 0.0004(14) 0.055(2) 0.0012(14)
F2 0.259(12) 0.326(19) 0.76(5) 0.10(2) -0.016(19) -0.089(13)
F3 0.184(7) 0.386(16) 0.478(18) -0.096(15) -0.028(9) 0.008(8)
C35 0.269(15) 0.202(12) 0.34(2) -0.011(13) -0.156(16) 0.001(10)
F37 0.274(10) 0.47(2) 0.250(8) -0.039(12) -0.043(8) -0.064(13)
C1 0.109(8) 0.26(3) 0.186(15) 0.064(17) 0.044(9) 0.012(12)
C5 0.146(12) 0.25(3) 0.189(15) -0.070(18) 0.017(11) -0.014(14)
C2 0.129(9) 0.171(17) 0.165(13) -0.048(14) -0.013(9) 0.030(12)
O16 0.110(6) 0.27(2) 0.275(16) -0.135(17) 0.006(9) 0.023(10)

loop_
_atom_type_symbol
_atom_type_description
_atom_type_scat_dispersion_real
_atom_type_scat_dispersion_imag
_atom_type_scat_source
C C 0.0181 0.0091 'International Tables Vol C Tables 4.2.6.8 and 6.1.1.4'
H H 0.0000 0.0000 'International Tables Vol C Tables 4.2.6.8 and 6.1.1.4'
F F 0.0727 0.0534 'International Tables Vol C Tables 4.2.6.8 and 6.1.1.4'
O O 0.0492 0.0322 'International Tables Vol C Tables 4.2.6.8 and 6.1.1.4'

loop_
_geom_angle_atom_site_label_1
_geom_angle_atom_site_label_2
_geom_angle_atom_site_label_3
_geom_angle
_geom_angle_site_symmetry_1
_geom_angle_site_symmetry_3
_geom_angle_publ_flag
C008 C001 C006 110.0(4) . . ?
C008 C001 C009 107.5(5) . . ?
C008 C001 C00E 108.5(4) . . ?
C009 C001 C006 112.5(4) . . ?
C009 C001 C00E 109.8(5) . . ?
C00E C001 C006 108.5(4) . . ?
C003 C002 C00C 109.5(4) . . ?
C004 C002 C003 111.5(3) . . ?
C004 C002 C00C 101.1(3) . . ?
C00H C002 C003 111.0(4) . . ?
C00H C002 C004 106.1(3) . . ?
C00H C002 C00C 117.2(3) . . ?
C002 C003 H00A 109.5 . . ?
C002 C003 H00B 109.5 . . ?
C002 C003 H00C 109.5 . . ?
H00A C003 H00B 109.5 . . ?
H00A C003 H00C 109.5 . . ?
H00B C003 H00C 109.5 . . ?
C002 C004 H004 105.9 . . ?
C005 C004 C002 104.5(3) . . ?
C005 C004 H004 105.9 . . ?
C00B C004 C002 115.3(3) . . ?
C00B C004 H004 105.9 . . ?
C00B C004 C005 118.4(3) . . ?
C004 C005 H00D 111.1 . . ?
C004 C005 H00E 111.1 . . ?
C004 C005 C00D 103.4(3) . . ?
H00D C005 H00E 109.0 . . ?
C00D C005 H00D 111.1 . . ?
C00D C005 H00E 111.1 . . ?
C001 C006 H006 106.2 . . ?
C00B C006 C001 112.8(4) . . ?
C00B C006 H006 106.2 . . ?
C00B C006 C00F 111.5(3) . . ?
C00F C006 C001 113.4(4) . . ?
C00F C006 H006 106.2 . . ?
H00F C007 H00G 107.8 . . ?
C00B C007 H00F 109.0 . . ?
C00B C007 H00G 109.0 . . ?
C00G C007 H00F 109.0 . . ?
C00G C007 H00G 109.0 . . ?
C00G C007 C00B 112.9(4) . . ?
C001 C008 C00O 116.9(6) . . ?
C00G C008 C001 122.9(4) . . ?
C00G C008 C00O 120.2(5) . . ?
C001 C009 H00H 109.5 . . ?
C001 C009 H00I 109.5 . . ?
C001 C009 H00J 109.5 . . ?
H00H C009 H00I 109.5 . . ?
H00H C009 H00J 109.5 . . ?
H00I C009 H00J 109.5 . . ?
C8 F00A F00R 72.4(13) . . ?
F9 F00A F00R 124.3(17) . . ?
F9 F00A C8 56.4(14) . . ?
C004 C00B C006 110.5(3) . . ?
C004 C00B C007 111.7(4) . . ?
C004 C00B H00K 108.3 . . ?
C006 C00B C007 109.5(3) . . ?
C006 C00B H00K 108.3 . . ?
C007 C00B H00K 108.3 . . ?
C002 C00C H00L 106.8 . . ?
C00D C00C C002 103.4(3) . . ?
C00D C00C H00L 106.8 . . ?
C00K C00C C002 119.7(3) . . ?
C00K C00C H00L 106.8 . . ?
C00K C00C C00D 112.6(4) . . ?
C005 C00D C00C 107.3(4) . . ?
C005 C00D H00M 110.3 . . ?
C005 C00D H00N 110.3 . . ?
C00C C00D H00M 110.3 . . ?
C00C C00D H00N 110.3 . . ?
H00M C00D H00N 108.5 . . ?
C001 C00E H00O 108.6 . . ?
C001 C00E H00P 108.6 . . ?
H00O C00E H00P 107.5 . . ?
C00U C00E C001 114.8(6) . . ?
C00U C00E H00O 108.6 . . ?
C00U C00E H00P 108.6 . . ?
C006 C00F H00Q 108.8 . . ?
C006 C00F H00R 108.8 . . ?
H00Q C00F H00R 107.7 . . ?
C00H C00F C006 113.8(4) . . ?
C00H C00F H00Q 108.8 . . ?
C00H C00F H00R 108.8 . . ?
C007 C00G H00S 117.1 . . ?
C008 C00G C007 125.8(4) . . ?
C008 C00G H00S 117.1 . . ?
C002 C00H C00F 112.0(4) . . ?
C002 C00H H00T 109.2 . . ?
C002 C00H H00U 109.2 . . ?
C00F C00H H00T 109.2 . . ?
C00F C00H H00U 109.2 . . ?
H00T C00H H00U 107.9 . . ?
C3 O00I C00W 116.8(7) . . ?
C00C C00K H00V 107.4 . . ?
C00N C00K C00C 112.2(4) . . ?
C00N C00K H00V 107.4 . . ?
C00N C00K C00T 109.4(4) . . ?
C00T C00K C00C 112.6(4) . . ?
C00T C00K H00V 107.4 . . ?
H00W C00L H00X 107.6 . . ?
C00N C00L H00W 108.6 . . ?
C00N C00L H00X 108.6 . . ?
C00Q C00L H00W 108.6 . . ?
C00Q C00L H00X 108.6 . . ?
C00Q C00L C00N 114.8(5) . . ?
C6 F00M F20 43.0(17) . . ?
F48 F00M C6 94(2) . . ?
F48 F00M F20 136.8(18) . . ?
C00K C00N H00Y 108.4 . . ?
C00K C00N H 108.4 . . ?
C00L C00N C00K 115.6(5) . . ?
C00L C00N H00Y 108.4 . . ?
C00L C00N H 108.4 . . ?
H00Y C00N H 107.4 . . ?
C008 C00O H00Z 109.7 . . ?
C008 C00O HA 109.7 . . ?
C008 C00O C00W 109.9(6) . . ?
H00Z C00O HA 108.2 . . ?
C00W C00O H00Z 109.7 . . ?
C00W C00O HA 109.7 . . ?
C00Q C00P H00 108.2 . . ?
C00Q C00P C5 87.2(13) . . ?
C10 C00P H00 66.3 . . ?
C10 C00P C00Q 139(2) . . ?
C10 C00P C16 107(2) . . ?
C10 C00P C1 47(3) . . ?
C10 C00P C5 111(3) . . ?
C16 C00P H00 108.2 . . ?
C16 C00P C00Q 112.1(16) . . ?
C16 C00P C5 52.3(14) . . ?
C1 C00P H00 108.2 . . ?
C1 C00P C00Q 106.8(17) . . ?
C1 C00P C16 113.1(14) . . ?
C1 C00P C5 78.6(18) . . ?
C5 C00P H00 159.6 . . ?
C2 C00P H00 158.0 . . ?
C2 C00P C00Q 63(2) . . ?
C2 C00P C10 106(4) . . ?
C2 C00P C16 94(2) . . ?
C2 C00P C1 59(2) . . ?
C2 C00P C5 41.6(18) . . ?
C00L C00Q C00P 112.0(9) . . ?
C00L C00Q H1 109.2 . . ?
C00L C00Q HB 109.2 . . ?
C00L C00Q HC 107.2 . . ?
C00L C00Q HD 107.2 . . ?
C00P C00Q H1 109.2 . . ?
C00P C00Q HB 109.2 . . ?
C00P C00Q HC 82.8 . . ?
C00P C00Q HD 134.6 . . ?
H1 C00Q HB 107.9 . . ?
H1 C00Q HC 133.1 . . ?
H1 C00Q HD 33.7 . . ?
HB C00Q HC 30.5 . . ?
HB C00Q HD 77.4 . . ?
HC C00Q HD 106.9 . . ?
C2 C00Q C00L 120.4(9) . . ?
C2 C00Q C00P 31.3(12) . . ?
C2 C00Q H1 78.2 . . ?
C2 C00Q HB 124.8 . . ?
C2 C00Q HC 107.2 . . ?
C2 C00Q HD 107.2 . . ?
F00A F00R C6 89.7(17) . . ?
F00A F00R C8 48.1(10) . . ?
C6 F00R C8 49.3(11) . . ?
F20 F00R F00A 135(2) . . ?
F20 F00R C6 45.0(13) . . ?
F20 F00R C8 91(2) . . ?
C3 O00S O16 74(2) . . ?
C00K C00T H2 109.5 . . ?
C00K C00T HE 109.5 . . ?
C00K C00T HF 109.5 . . ?
H2 C00T HE 109.5 . . ?
H2 C00T HF 109.5 . . ?
HE C00T HF 109.5 . . ?
C00E C00U H3 109.7 . . ?
C00E C00U HG 109.7 . . ?
H3 C00U HG 108.2 . . ?
C00W C00U C00E 109.8(6) . . ?
C00W C00U H3 109.7 . . ?
C00W C00U HG 109.7 . . ?
F9 F00V C8 52.5(13) . . ?
F21 F00V C8 80.6(19) . . ?
F21 F00V F9 130(2) . . ?
O00I C00W C00O 109.0(7) . . ?
O00I C00W C00U 107.1(6) . . ?
O00I C00W H4 110.1 . . ?
C00O C00W H4 110.1 . . ?
C00U C00W C00O 110.5(6) . . ?
C00U C00W H4 110.1 . . ?
C00P C10 H10A 130.1 . . ?
C00P C10 H10B 115.5 . . ?
C00P C10 H10C 75.0 . . ?
C00P C10 C16 46.3(17) . . ?
C00P C10 C1 93(3) . . ?
C00P C10 C2 35.3(19) . . ?
H10A C10 H10B 109.5 . . ?
H10A C10 H10C 109.5 . . ?
H10B C10 H10C 109.5 . . ?
C16 C10 H10A 89.5 . . ?
C16 C10 H10B 160.9 . . ?
C16 C10 H10C 63.9 . . ?
C1 C10 H10A 73.3 . . ?
C1 C10 H10B 81.1 . . ?
C1 C10 H10C 166.6 . . ?
C1 C10 C16 103(3) . . ?
C1 C10 C2 58(2) . . ?
C2 C10 H10A 109.5 . . ?
C2 C10 H10B 109.5 . . ?
C2 C10 H10C 109.5 . . ?
C2 C10 C16 60.2(18) . . ?
C00P C16 C10 26.2(9) . . ?
C00P C16 H16A 109.5 . . ?
C00P C16 H16B 109.5 . . ?
C00P C16 H16C 109.5 . . ?
C00P C16 C5 80.4(14) . . ?
C00P C16 C2 28.5(7) . . ?
C10 C16 H16A 85.1 . . ?
C10 C16 H16B 128.9 . . ?
C10 C16 H16C 110.8 . . ?
H16A C16 H16B 109.5 . . ?
H16A C16 H16C 109.5 . . ?
H16B C16 H16C 109.5 . . ?
C5 C16 C10 87.0(16) . . ?
C5 C16 H16A 84.5 . . ?
C5 C16 H16B 48.5 . . ?
C5 C16 H16C 157.7 . . ?
C5 C16 C2 52.0(14) . . ?
C2 C16 C10 43.7(10) . . ?
C2 C16 H16A 105.0 . . ?
C2 C16 H16B 85.5 . . ?
C2 C16 H16C 134.3 . . ?
O00I C3 C6 108.2(11) . . ?
O00I C3 O16 113.4(14) . . ?
O00S C3 O00I 127.7(15) . . ?
O00S C3 C6 111.2(18) . . ?
O00S C3 O16 60(2) . . ?
O16 C3 C6 130.9(12) . . ?
F00M C6 F00R 127(2) . . ?
F00M C6 C3 118.6(17) . . ?
F00M C6 C8 111.1(13) . . ?
F00M C6 F20 97(3) . . ?
F00M C6 F48 37.7(11) . . ?
C3 C6 F00R 111.1(11) . . ?
C8 C6 F00R 70.1(15) . . ?
C8 C6 C3 105.4(16) . . ?
C8 C6 F48 92.3(16) . . ?
F20 C6 F00R 41.8(15) . . ?
F20 C6 C3 116.7(12) . . ?
F20 C6 C8 107.9(19) . . ?
F20 C6 F48 135(3) . . ?
F48 C6 F00R 151.2(14) . . ?
F48 C6 C3 95.2(15) . . ?
F00A C8 F00R 59.6(14) . . ?
F00A C8 F00V 99.8(18) . . ?
F00A C8 C6 108.9(14) . . ?
F00A C8 F21 133.0(17) . . ?
F00V C8 F00R 149.0(13) . . ?
F00V C8 F21 35.8(12) . . ?
C6 C8 F00R 60.6(14) . . ?
C6 C8 F00V 113.0(16) . . ?
C6 C8 F21 86.3(15) . . ?
F9 C8 F00A 52.6(16) . . ?
F9 C8 F00R 109(2) . . ?
F9 C8 F00V 47.2(17) . . ?
F9 C8 C6 125.4(15) . . ?
F9 C8 F21 82(2) . . ?
F9 C8 C35 115(2) . . ?
F21 C8 F00R 145.7(17) . . ?
C35 C8 F00A 107.5(13) . . ?
C35 C8 F00R 102(2) . . ?
C35 C8 F00V 106(2) . . ?
C35 C8 C6 119.6(19) . . ?
C35 C8 F21 102(2) . . ?
F00A F9 C8 71(2) . . ?
F00V F9 F00A 151(3) . . ?
F00V F9 C8 80(2) . . ?
F00R F20 F00M 123(2) . . ?
F00R F20 C6 93(2) . . ?
C6 F20 F00M 40.1(14) . . ?
F00V F21 C8 63.5(18) . . ?
F00V F21 F48 140(3) . . ?
F48 F21 C8 78.1(15) . . ?
F00M F48 C6 48.4(14) . . ?
F00M F48 F21 129(2) . . ?
C6 F48 F21 85.6(16) . . ?
F2 C35 C8 107(2) . . ?
F2 C35 F3 101(3) . . ?
F3 C35 C8 108.4(17) . . ?
F37 C35 C8 115(4) . . ?
F37 C35 F2 122(2) . . ?
F37 C35 F3 102.5(18) . . ?
C00P C1 H1A 109.5 . . ?
C00P C1 H1B 109.5 . . ?
C00P C1 H1C 109.5 . . ?
C10 C1 C00P 40.0(17) . . ?
C10 C1 H1A 101.1 . . ?
C10 C1 H1B 144.0 . . ?
C10 C1 H1C 76.4 . . ?
C10 C1 C2 76(2) . . ?
H1A C1 H1B 109.5 . . ?
H1A C1 H1C 109.5 . . ?
H1B C1 H1C 109.5 . . ?
C2 C1 C00P 36.3(12) . . ?
C2 C1 H1A 113.3 . . ?
C2 C1 H1B 74.6 . . ?
C2 C1 H1C 132.5 . . ?
C00P C5 H5A 114.4 . . ?
C00P C5 H5B 87.8 . . ?
C00P C5 H5C 123.4 . . ?
C16 C5 C00P 47.3(10) . . ?
C16 C5 H5A 106.7 . . ?
C16 C5 H5B 44.3 . . ?
C16 C5 H5C 141.5 . . ?
H5A C5 H5B 109.5 . . ?
H5A C5 H5C 109.5 . . ?
H5B C5 H5C 109.5 . . ?
C2 C5 C00P 22.2(14) . . ?
C2 C5 C16 69.3(18) . . ?
C2 C5 H5A 109.5 . . ?
C2 C5 H5B 109.5 . . ?
C2 C5 H5C 109.5 . . ?
C00P C2 C00Q 85(3) . . ?
C00P C2 C10 39(2) . . ?
C00P C2 C16 58(2) . . ?
C00P C2 C1 84(2) . . ?
C00P C2 C5 116(3) . . ?
C00P C2 H2A 134.2 . . ?
C00Q C2 C16 107(2) . . ?
C00Q C2 C5 117.9(15) . . ?
C00Q C2 H2A 100.8 . . ?
C10 C2 C00Q 113(3) . . ?
C10 C2 C16 76(2) . . ?
C10 C2 C5 118.3(19) . . ?
C10 C2 H2A 100.8 . . ?
C16 C2 H2A 151.4 . . ?
C1 C2 C00Q 131.3(16) . . ?
C1 C2 C10 45.8(17) . . ?
C1 C2 C16 107.5(18) . . ?
C1 C2 C5 109(2) . . ?
C1 C2 H2A 57.5 . . ?
C5 C2 C16 58.7(16) . . ?
C5 C2 H2A 100.8 . . ?
O00S O16 C3 46.2(11) . . ?

loop_
_geom_bond_atom_site_label_1
_geom_bond_atom_site_label_2
_geom_bond_distance
_geom_bond_site_symmetry_2
_geom_bond_publ_flag
C001 C006 1.551(6) . ?
C001 C008 1.514(8) . ?
C001 C009 1.532(7) . ?
C001 C00E 1.547(9) . ?
C002 C003 1.539(6) . ?
C002 C004 1.529(5) . ?
C002 C00C 1.559(6) . ?
C002 C00H 1.519(7) . ?
C003 H00A 0.9600 . ?
C003 H00B 0.9600 . ?
C003 H00C 0.9600 . ?
C004 H004 0.9800 . ?
C004 C005 1.518(6) . ?
C004 C00B 1.508(5) . ?
C005 H00D 0.9700 . ?
C005 H00E 0.9700 . ?
C005 C00D 1.549(7) . ?
C006 H006 0.9800 . ?
C006 C00B 1.529(6) . ?
C006 C00F 1.535(6) . ?
C007 H00F 0.9700 . ?
C007 H00G 0.9700 . ?
C007 C00B 1.533(5) . ?
C007 C00G 1.498(8) . ?
C008 C00G 1.301(9) . ?
C008 C00O 1.525(7) . ?
C009 H00H 0.9600 . ?
C009 H00I 0.9600 . ?
C009 H00J 0.9600 . ?
F00A F00R 1.68(4) . ?
F00A C8 1.446(19) . ?
F00A F9 1.21(3) . ?
C00B H00K 0.9800 . ?
C00C H00L 0.9800 . ?
C00C C00D 1.553(7) . ?
C00C C00K 1.535(6) . ?
C00D H00M 0.9700 . ?
C00D H00N 0.9700 . ?
C00E H00O 0.9700 . ?
C00E H00P 0.9700 . ?
C00E C00U 1.526(8) . ?
C00F H00Q 0.9700 . ?
C00F H00R 0.9700 . ?
C00F C00H 1.522(7) . ?
C00G H00S 0.9300 . ?
C00H H00T 0.9700 . ?
C00H H00U 0.9700 . ?
O00I C00W 1.449(7) . ?
O00I C3 1.304(12) . ?
C00K H00V 0.9800 . ?
C00K C00N 1.507(7) . ?
C00K C00T 1.524(8) . ?
C00L H00W 0.9700 . ?
C00L H00X 0.9700 . ?
C00L C00N 1.507(8) . ?
C00L C00Q 1.503(8) . ?
F00M C6 1.151(18) . ?
F00M F20 1.77(4) . ?
F00M F48 0.942(19) . ?
C00N H00Y 0.9700 . ?
C00N H 0.9700 . ?
C00O H00Z 0.9700 . ?
C00O HA 0.9700 . ?
C00O C00W 1.545(12) . ?
C00P H00 0.9800 . ?
C00P C00Q 1.62(2) . ?
C00P C10 0.92(3) . ?
C00P C16 1.50(2) . ?
C00P C1 1.42(3) . ?
C00P C5 2.01(3) . ?
C00P C2 0.85(3) . ?
C00Q H1 0.9700 . ?
C00Q HB 0.9700 . ?
C00Q HC 0.9700 . ?
C00Q HD 0.9700 . ?
C00Q C2 1.46(2) . ?
F00R C6 1.72(3) . ?
F00R C8 1.85(3) . ?
F00R F20 1.14(3) . ?
O00S C3 1.10(2) . ?
O00S O16 1.32(3) . ?
C00T H2 0.9600 . ?
C00T HE 0.9600 . ?
C00T HF 0.9600 . ?
C00U H3 0.9700 . ?
C00U HG 0.9700 . ?
C00U C00W 1.477(11) . ?
F00V C8 1.58(2) . ?
F00V F9 1.18(3) . ?
F00V F21 1.03(3) . ?
C00W H4 0.9800 . ?
C10 H10A 0.9600 . ?
C10 H10B 0.9600 . ?
C10 H10C 0.9600 . ?
C10 C16 1.98(3) . ?
C10 C1 1.04(4) . ?
C10 C2 1.41(3) . ?
C16 H16A 0.9600 . ?
C16 H16B 0.9600 . ?
C16 H16C 0.9600 . ?
C16 C5 1.62(4) . ?
C16 C2 1.77(3) . ?
C3 C6 1.64(2) . ?
C3 O16 1.47(2) . ?
C6 C8 1.49(3) . ?
C6 F20 1.22(2) . ?
C6 F48 1.54(3) . ?
C8 F9 1.27(3) . ?
C8 F21 1.74(3) . ?
C8 C35 1.424(19) . ?
F21 F48 1.73(4) . ?
F2 C35 1.32(4) . ?
F3 C35 1.41(3) . ?
C35 F37 1.11(4) . ?
C1 H1A 0.9600 . ?
C1 H1B 0.9600 . ?
C1 H1C 0.9600 . ?
C1 C2 1.23(3) . ?
C5 H5A 0.9600 . ?
C5 H5B 0.9600 . ?
C5 H5C 0.9600 . ?
C5 C2 1.49(3) . ?
C2 H2A 0.9800 . ?

loop_
_geom_hbond_atom_site_label_D
_geom_hbond_atom_site_label_H
_geom_hbond_atom_site_label_A
_geom_hbond_distance_DH
_geom_hbond_distance_HA
_geom_hbond_distance_DA
_geom_hbond_angle_DHA
_geom_hbond_site_symmetry_A
_geom_hbond_publ_flag
C00O HA O16 0.97 2.93 3.34(2) 107.0 . yes
C00W H4 O00S 0.98 2.34 2.714(18) 101.7 . yes
C00W H4 O16 0.98 2.36 2.710(15) 100.1 . yes
C16 H16C F3 0.96 2.69 3.51(4) 142.9 2_454 yes
C5 H5A F2 0.96 1.97 2.82(3) 146.8 2_444 yes
C5 H5B F3 0.96 2.73 3.25(2) 115.1 1_354 yes

loop_
_geom_torsion_atom_site_label_1
_geom_torsion_atom_site_label_2
_geom_torsion_atom_site_label_3
_geom_torsion_atom_site_label_4
_geom_torsion
_geom_torsion_site_symmetry_1
_geom_torsion_site_symmetry_2
_geom_torsion_site_symmetry_3
_geom_torsion_site_symmetry_4
_geom_torsion_publ_flag
C001 C006 C00B C004 -177.1(3) . . . . ?
C001 C006 C00B C007 59.4(4) . . . . ?
C001 C006 C00F C00H 177.9(5) . . . . ?
C001 C008 C00G C007 1.4(9) . . . . ?
C001 C008 C00O C00W 51.6(7) . . . . ?
C001 C00E C00U C00W -57.7(8) . . . . ?
C002 C004 C005 C00D -36.0(5) . . . . ?
C002 C004 C00B C006 56.5(4) . . . . ?
C002 C004 C00B C007 178.7(3) . . . . ?
C002 C00C C00D C005 15.5(5) . . . . ?
C002 C00C C00K C00N 177.1(4) . . . . ?
C002 C00C C00K C00T -58.9(6) . . . . ?
C003 C002 C004 C005 -70.6(5) . . . . ?
C003 C002 C004 C00B 61.2(5) . . . . ?
C003 C002 C00C C00D 81.1(4) . . . . ?
C003 C002 C00C C00K -45.1(5) . . . . ?
C003 C002 C00H C00F -64.4(5) . . . . ?
C004 C002 C00C C00D -36.7(4) . . . . ?
C004 C002 C00C C00K -162.9(4) . . . . ?
C004 C002 C00H C00F 56.9(5) . . . . ?
C004 C005 C00D C00C 12.1(5) . . . . ?
C005 C004 C00B C006 -178.7(3) . . . . ?
C005 C004 C00B C007 -56.5(5) . . . . ?
C006 C001 C008 C00G 16.1(7) . . . . ?
C006 C001 C008 C00O -165.1(5) . . . . ?
C006 C001 C00E C00U 168.2(5) . . . . ?
C006 C00F C00H C002 -55.3(6) . . . . ?
C008 C001 C006 C00B -46.6(5) . . . . ?
C008 C001 C006 C00F -174.5(4) . . . . ?
C008 C001 C00E C00U 48.7(7) . . . . ?
C008 C00O C00W O00I -174.4(5) . . . . ?
C008 C00O C00W C00U -56.9(7) . . . . ?
C009 C001 C006 C00B 73.1(6) . . . . ?
C009 C001 C006 C00F -54.7(6) . . . . ?
C009 C001 C008 C00G -106.7(6) . . . . ?
C009 C001 C008 C00O 72.1(6) . . . . ?
C009 C001 C00E C00U -68.5(7) . . . . ?
F00A F00R C6 F00M 131(2) . . . . ?
F00A F00R C6 C3 -70.6(19) . . . . ?
F00A F00R C6 C8 28.7(8) . . . . ?
F00A F00R C6 F20 -177(2) . . . . ?
F00A F00R C6 F48 84(5) . . . . ?
F00A F00R C8 F00V -53(4) . . . . ?
F00A F00R C8 C6 -139.7(11) . . . . ?
F00A F00R C8 F9 -19.1(16) . . . . ?
F00A F00R C8 F21 -123(3) . . . . ?
F00A F00R C8 C35 103.1(15) . . . . ?
F00A F00R F20 F00M 33(4) . . . . ?
F00A F00R F20 C6 4(3) . . . . ?
F00A C8 F9 F00V -177(2) . . . . ?
F00A C8 F21 F00V 27(3) . . . . ?
F00A C8 F21 F48 -142.1(19) . . . . ?
F00A C8 C35 F2 -57(3) . . . . ?
F00A C8 C35 F3 -164(2) . . . . ?
F00A C8 C35 F37 82(3) . . . . ?
C00B C004 C005 C00D -166.0(4) . . . . ?
C00B C006 C00F C00H 49.3(6) . . . . ?
C00B C007 C00G C008 11.1(8) . . . . ?
C00C C002 C004 C005 45.7(4) . . . . ?
C00C C002 C004 C00B 177.5(3) . . . . ?
C00C C002 C00H C00F 168.8(4) . . . . ?
C00C C00K C00N C00L -165.9(5) . . . . ?
C00D C00C C00K C00N 55.4(6) . . . . ?
C00D C00C C00K C00T 179.4(6) . . . . ?
C00E C001 C006 C00B -165.2(4) . . . . ?
C00E C001 C006 C00F 66.9(5) . . . . ?
C00E C001 C008 C00G 134.7(6) . . . . ?
C00E C001 C008 C00O -46.6(6) . . . . ?
C00E C00U C00W O00I 178.7(6) . . . . ?
C00E C00U C00W C00O 60.1(8) . . . . ?
C00F C006 C00B C004 -48.2(4) . . . . ?
C00F C006 C00B C007 -171.7(4) . . . . ?
C00G C007 C00B C004 -162.8(4) . . . . ?
C00G C007 C00B C006 -40.0(5) . . . . ?
C00G C008 C00O C00W -129.6(6) . . . . ?
C00H C002 C004 C005 168.5(4) . . . . ?
C00H C002 C004 C00B -59.7(4) . . . . ?
C00H C002 C00C C00D -151.4(4) . . . . ?
C00H C002 C00C C00K 82.4(5) . . . . ?
O00I C3 C6 F00M 150(2) . . . . ?
O00I C3 C6 F00R -11(3) . . . . ?
O00I C3 C6 C8 -85.0(17) . . . . ?
O00I C3 C6 F20 35(3) . . . . ?
O00I C3 C6 F48 -178.8(16) . . . . ?
O00I C3 O16 O00S -121.3(19) . . . . ?
C00K C00C C00D C005 146.0(4) . . . . ?
C00L C00Q C2 C00P 83(3) . . . . ?
C00L C00Q C2 C10 55(3) . . . . ?
C00L C00Q C2 C16 137.0(14) . . . . ?
C00L C00Q C2 C1 4(5) . . . . ?
C00L C00Q C2 C5 -160(2) . . . . ?
F00M C6 C8 F00A -159(2) . . . . ?
F00M C6 C8 F00R -123(3) . . . . ?
F00M C6 C8 F00V 91(2) . . . . ?
F00M C6 C8 F9 144(3) . . . . ?
F00M C6 C8 F21 66(2) . . . . ?
F00M C6 C8 C35 -35(3) . . . . ?
F00M C6 F20 F00R 140.7(19) . . . . ?
F00M C6 F48 F21 -156(2) . . . . ?
C00N C00L C00Q C00P -164.9(8) . . . . ?
C00N C00L C00Q C2 161.3(18) . . . . ?
C00O C008 C00G C007 -177.3(5) . . . . ?
C00P C00Q C2 C10 -27(2) . . . . ?
C00P C00Q C2 C16 54(3) . . . . ?
C00P C00Q C2 C1 -78(3) . . . . ?
C00P C00Q C2 C5 117(4) . . . . ?
C00P C10 C1 C2 -4(2) . . . . ?
C00P C10 C2 C00Q 47(3) . . . . ?
C00P C10 C2 C16 -55(2) . . . . ?
C00P C10 C2 C1 172(4) . . . . ?
C00P C10 C2 C5 -98(4) . . . . ?
C00P C16 C5 C2 -3.1(15) . . . . ?
C00P C16 C2 C00Q -73(3) . . . . ?
C00P C16 C2 C10 37(2) . . . . ?
C00P C16 C2 C1 71(2) . . . . ?
C00P C16 C2 C5 174(3) . . . . ?
C00P C1 C2 C00Q 79(4) . . . . ?
C00P C1 C2 C10 -5(2) . . . . ?
C00P C1 C2 C16 -54(2) . . . . ?
C00P C1 C2 C5 -116(3) . . . . ?
C00P C5 C2 C00Q -99(5) . . . . ?
C00P C5 C2 C10 44(3) . . . . ?
C00P C5 C2 C16 -6(3) . . . . ?
C00P C5 C2 C1 93(3) . . . . ?
C00Q C00L C00N C00K 171.6(6) . . . . ?
C00Q C00P C10 C16 -167(6) . . . . ?
C00Q C00P C10 C1 -61(5) . . . . ?
C00Q C00P C10 C2 -67(4) . . . . ?
C00Q C00P C16 C10 171(4) . . . . ?
C00Q C00P C16 C5 67.7(14) . . . . ?
C00Q C00P C16 C2 63(3) . . . . ?
C00Q C00P C1 C10 144(3) . . . . ?
C00Q C00P C1 C2 -43.7(18) . . . . ?
C00Q C00P C2 C10 138(2) . . . . ?
C00Q C00P C2 C16 -112.9(11) . . . . ?
C00Q C00P C2 C1 132.3(14) . . . . ?
C00Q C00P C2 C5 -119(3) . . . . ?
F00R F00A C8 F00V 155.1(13) . . . . ?
F00R F00A C8 C6 36.5(15) . . . . ?
F00R F00A C8 F9 157.1(19) . . . . ?
F00R F00A C8 F21 140(2) . . . . ?
F00R F00A C8 C35 -94(2) . . . . ?
F00R F00A F9 F00V -21(6) . . . . ?
F00R F00A F9 C8 -27(2) . . . . ?
F00R C6 C8 F00A -36.1(15) . . . . ?
F00R C6 C8 F00V -146.0(18) . . . . ?
F00R C6 C8 F9 -93(3) . . . . ?
F00R C6 C8 F21 -170.5(15) . . . . ?
F00R C6 C8 C35 88(2) . . . . ?
F00R C6 F20 F00M -140.7(19) . . . . ?
F00R C6 F48 F00M 72(5) . . . . ?
F00R C6 F48 F21 -84(5) . . . . ?
F00R C8 F9 F00A 20.8(17) . . . . ?
F00R C8 F9 F00V -156.6(16) . . . . ?
F00R C8 F21 F00V 125(3) . . . . ?
F00R C8 F21 F48 -44(3) . . . . ?
F00R C8 C35 F2 -118(3) . . . . ?
F00R C8 C35 F3 134(3) . . . . ?
F00R C8 C35 F37 20(3) . . . . ?
O00S C3 C6 F00M 5(4) . . . . ?
O00S C3 C6 F00R -156(3) . . . . ?
O00S C3 C6 C8 130(3) . . . . ?
O00S C3 C6 F20 -110(3) . . . . ?
O00S C3 C6 F48 36(3) . . . . ?
C00T C00K C00N C00L 68.4(7) . . . . ?
F00V C8 F9 F00A 177(2) . . . . ?
F00V C8 F21 F48 -169(3) . . . . ?
F00V C8 C35 F2 49(3) . . . . ?
F00V C8 C35 F3 -58(3) . . . . ?
F00V C8 C35 F37 -172(2) . . . . ?
F00V F21 F48 F00M -10(6) . . . . ?
F00V F21 F48 C6 13(5) . . . . ?
C00W O00I C3 O00S -28(4) . . . . ?
C00W O00I C3 C6 -164.9(12) . . . . ?
C00W O00I C3 O16 42(2) . . . . ?
C10 C00P C00Q C00L -29(5) . . . . ?
C10 C00P C00Q C2 83(5) . . . . ?
C10 C00P C16 C5 -103(4) . . . . ?
C10 C00P C16 C2 -108(4) . . . . ?
C10 C00P C1 C2 173(3) . . . . ?
C10 C00P C2 C00Q -138(2) . . . . ?
C10 C00P C2 C16 109(2) . . . . ?
C10 C00P C2 C1 -5(3) . . . . ?
C10 C00P C2 C5 103(3) . . . . ?
C10 C16 C5 C00P -25.5(10) . . . . ?
C10 C16 C5 C2 -28.6(15) . . . . ?
C10 C16 C2 C00P -37(2) . . . . ?
C10 C16 C2 C00Q -111(3) . . . . ?
C10 C16 C2 C1 34(2) . . . . ?
C10 C16 C2 C5 136(3) . . . . ?
C10 C1 C2 C00P 5(2) . . . . ?
C10 C1 C2 C00Q 84(4) . . . . ?
C10 C1 C2 C16 -49(3) . . . . ?
C10 C1 C2 C5 -111(3) . . . . ?
C16 C00P C00Q C00L 164.5(14) . . . . ?
C16 C00P C00Q C2 -83(3) . . . . ?
C16 C00P C10 C1 106(3) . . . . ?
C16 C00P C10 C2 99(3) . . . . ?
C16 C00P C1 C10 -93(3) . . . . ?
C16 C00P C1 C2 80(2) . . . . ?
C16 C00P C2 C00Q 112.9(11) . . . . ?
C16 C00P C2 C10 -109(2) . . . . ?
C16 C00P C2 C1 -114.8(15) . . . . ?
C16 C00P C2 C5 -6(3) . . . . ?
C16 C10 C1 C00P 45.7(16) . . . . ?
C16 C10 C1 C2 41.3(17) . . . . ?
C16 C10 C2 C00P 55(2) . . . . ?
C16 C10 C2 C00Q 102(3) . . . . ?
C16 C10 C2 C1 -132(2) . . . . ?
C16 C10 C2 C5 -42(3) . . . . ?
C16 C5 C2 C00P 6(3) . . . . ?
C16 C5 C2 C00Q -93(3) . . . . ?
C16 C5 C2 C10 50(4) . . . . ?
C16 C5 C2 C1 99(3) . . . . ?
C3 O00I C00W C00O -113.1(13) . . . . ?
C3 O00I C00W C00U 127.4(13) . . . . ?
C3 C6 C8 F00A 71.2(17) . . . . ?
C3 C6 C8 F00R 107.3(12) . . . . ?
C3 C6 C8 F00V -38.7(18) . . . . ?
C3 C6 C8 F9 14(3) . . . . ?
C3 C6 C8 F21 -63.2(15) . . . . ?
C3 C6 C8 C35 -165(2) . . . . ?
C3 C6 F20 F00M 127(2) . . . . ?
C3 C6 F20 F00R -92(2) . . . . ?
C3 C6 F48 F00M -132(2) . . . . ?
C3 C6 F48 F21 72.4(16) . . . . ?
C6 F00M F20 F00R -49(2) . . . . ?
C6 F00M F48 F21 32(3) . . . . ?
C6 F00R C8 F00A 139.7(11) . . . . ?
C6 F00R C8 F00V 86(4) . . . . ?
C6 F00R C8 F9 120.6(18) . . . . ?
C6 F00R C8 F21 17(3) . . . . ?
C6 F00R C8 C35 -117.2(16) . . . . ?
C6 F00R F20 F00M 29.0(12) . . . . ?
C6 C3 O16 O00S 93(2) . . . . ?
C6 C8 F9 F00A 88(3) . . . . ?
C6 C8 F9 F00V -90(3) . . . . ?
C6 C8 F21 F00V 139(2) . . . . ?
C6 C8 F21 F48 -29.5(12) . . . . ?
C6 C8 C35 F2 179(3) . . . . ?
C6 C8 C35 F3 71(4) . . . . ?
C6 C8 C35 F37 -43(3) . . . . ?
C8 F00A F00R C6 -29.3(8) . . . . ?
C8 F00A F00R F20 -32(3) . . . . ?
C8 F00A F9 F00V 5(5) . . . . ?
C8 F00R C6 F00M 102(2) . . . . ?
C8 F00R C6 C3 -99.4(19) . . . . ?
C8 F00R C6 F20 154(2) . . . . ?
C8 F00R C6 F48 55(5) . . . . ?
C8 F00R F20 F00M 9.4(19) . . . . ?
C8 F00R F20 C6 -19.6(13) . . . . ?
C8 F00V F9 F00A -5(4) . . . . ?
C8 F00V F21 F48 17(4) . . . . ?
C8 C6 F20 F00M -114.8(13) . . . . ?
C8 C6 F20 F00R 26(2) . . . . ?
C8 C6 F48 F00M 122(2) . . . . ?
C8 C6 F48 F21 -33.3(15) . . . . ?
C8 F21 F48 F00M 5(3) . . . . ?
C8 F21 F48 C6 28.7(12) . . . . ?
F9 F00A F00R C6 -6(2) . . . . ?
F9 F00A F00R C8 23.1(18) . . . . ?
F9 F00A F00R F20 -9(4) . . . . ?
F9 F00A C8 F00R -157.1(19) . . . . ?
F9 F00A C8 F00V -1.9(17) . . . . ?
F9 F00A C8 C6 -121(2) . . . . ?
F9 F00A C8 F21 -17(2) . . . . ?
F9 F00A C8 C35 108(3) . . . . ?
F9 F00V C8 F00A 2.1(18) . . . . ?
F9 F00V C8 F00R 47(4) . . . . ?
F9 F00V C8 C6 118(2) . . . . ?
F9 F00V C8 F21 163(3) . . . . ?
F9 F00V C8 C35 -109(2) . . . . ?
F9 F00V F21 C8 -18(3) . . . . ?
F9 F00V F21 F48 -1(6) . . . . ?
F9 C8 F21 F00V 13(2) . . . . ?
F9 C8 F21 F48 -156(2) . . . . ?
F9 C8 C35 F2 0(4) . . . . ?
F9 C8 C35 F3 -108(3) . . . . ?
F9 C8 C35 F37 138(3) . . . . ?
F20 F00M C6 F00R 32(2) . . . . ?
F20 F00M C6 C3 -125(3) . . . . ?
F20 F00M C6 C8 112(2) . . . . ?
F20 F00M C6 F48 177(2) . . . . ?
F20 F00M F48 C6 -3(2) . . . . ?
F20 F00M F48 F21 29(5) . . . . ?
F20 F00R C6 F00M -52(3) . . . . ?
F20 F00R C6 C3 106.9(19) . . . . ?
F20 F00R C6 C8 -154(2) . . . . ?
F20 F00R C6 F48 -98(6) . . . . ?
F20 F00R C8 F00A 158.0(18) . . . . ?
F20 F00R C8 F00V 104(4) . . . . ?
F20 F00R C8 C6 18.2(14) . . . . ?
F20 F00R C8 F9 139(2) . . . . ?
F20 F00R C8 F21 35(3) . . . . ?
F20 F00R C8 C35 -99.0(18) . . . . ?
F20 C6 C8 F00A -54(2) . . . . ?
F20 C6 C8 F00R -18.0(15) . . . . ?
F20 C6 C8 F00V -164(2) . . . . ?
F20 C6 C8 F9 -111(3) . . . . ?
F20 C6 C8 F21 171.5(18) . . . . ?
F20 C6 C8 C35 70(3) . . . . ?
F20 C6 F48 F00M 4(3) . . . . ?
F20 C6 F48 F21 -151(2) . . . . ?
F21 F00V C8 F00A -160(2) . . . . ?
F21 F00V C8 F00R -116(4) . . . . ?
F21 F00V C8 C6 -45(2) . . . . ?
F21 F00V C8 F9 -163(3) . . . . ?
F21 F00V C8 C35 88(2) . . . . ?
F21 F00V F9 F00A 18(7) . . . . ?
F21 F00V F9 C8 23(4) . . . . ?
F21 C8 F9 F00A 167.2(17) . . . . ?
F21 C8 F9 F00V -10.2(17) . . . . ?
F21 C8 C35 F2 86(3) . . . . ?
F21 C8 C35 F3 -21(3) . . . . ?
F21 C8 C35 F37 -135(2) . . . . ?
F48 F00M C6 F00R -145(3) . . . . ?
F48 F00M C6 C3 58(3) . . . . ?
F48 F00M C6 C8 -65(3) . . . . ?
F48 F00M C6 F20 -177(2) . . . . ?
F48 F00M F20 F00R -44(4) . . . . ?
F48 F00M F20 C6 5(3) . . . . ?
F48 C6 C8 F00A 167.2(15) . . . . ?
F48 C6 C8 F00R -156.6(17) . . . . ?
F48 C6 C8 F00V 57.3(18) . . . . ?
F48 C6 C8 F9 110(3) . . . . ?
F48 C6 C8 F21 32.8(16) . . . . ?
F48 C6 C8 C35 -69(3) . . . . ?
F48 C6 F20 F00M -2.7(19) . . . . ?
F48 C6 F20 F00R 138(3) . . . . ?
C35 C8 F9 F00A -93(2) . . . . ?
C35 C8 F9 F00V 89(2) . . . . ?
C35 C8 F21 F00V -101(3) . . . . ?
C35 C8 F21 F48 90.0(19) . . . . ?
C1 C00P C00Q C00L -71(2) . . . . ?
C1 C00P C00Q C2 42(2) . . . . ?
C1 C00P C10 C16 -106(3) . . . . ?
C1 C00P C10 C2 -6(3) . . . . ?
C1 C00P C16 C10 50(3) . . . . ?
C1 C00P C16 C5 -53(3) . . . . ?
C1 C00P C16 C2 -58(2) . . . . ?
C1 C00P C2 C00Q -132.3(14) . . . . ?
C1 C00P C2 C10 5(3) . . . . ?
C1 C00P C2 C16 114.8(15) . . . . ?
C1 C00P C2 C5 109(3) . . . . ?
C1 C10 C2 C00P -172(4) . . . . ?
C1 C10 C2 C00Q -125(3) . . . . ?
C1 C10 C2 C16 132(2) . . . . ?
C1 C10 C2 C5 90(3) . . . . ?
C5 C00P C00Q C00L -148.3(10) . . . . ?
C5 C00P C00Q C2 -36(2) . . . . ?
C5 C00P C10 C16 -55.5(16) . . . . ?
C5 C00P C10 C1 50(3) . . . . ?
C5 C00P C10 C2 43.6(19) . . . . ?
C5 C00P C16 C10 103(4) . . . . ?
C5 C00P C16 C2 -5(3) . . . . ?
C5 C00P C1 C10 -133(3) . . . . ?
C5 C00P C1 C2 39.9(17) . . . . ?
C5 C00P C2 C00Q 119(3) . . . . ?
C5 C00P C2 C10 -103(3) . . . . ?
C5 C00P C2 C16 6(3) . . . . ?
C5 C00P C2 C1 -109(3) . . . . ?
C5 C16 C2 C00P -174(3) . . . . ?
C5 C16 C2 C00Q 113.0(17) . . . . ?
C5 C16 C2 C10 -136(3) . . . . ?
C5 C16 C2 C1 -102(3) . . . . ?
C2 C00P C00Q C00L -113(2) . . . . ?
C2 C00P C10 C16 -99(3) . . . . ?
C2 C00P C10 C1 6(3) . . . . ?
C2 C00P C16 C10 108(4) . . . . ?
C2 C00P C16 C5 5(3) . . . . ?
C2 C00P C1 C10 -173(3) . . . . ?
C2 C10 C1 C00P 4(2) . . . . ?
C2 C16 C5 C00P 3.1(15) . . . . ?
O16 O00S C3 O00I 98(3) . . . . ?
O16 O00S C3 C6 -126.0(17) . . . . ?
O16 C3 C6 F00M -63(3) . . . . ?
O16 C3 C6 F00R 136(3) . . . . ?
O16 C3 C6 C8 62(2) . . . . ?
O16 C3 C6 F20 -178(3) . . . . ?
O16 C3 C6 F48 -32(3) . . . . ?
